data_4310450
loop_
_publ_author_name
'Liliya A. Yatsunyk'
'F. Ann Walker'

_publ_contact_author_address
; 
     University of Arizona 
     Department of Chemistry 
     1306 E. University 
     Tucson, AZ 85721-0041 
     USA 
;
_publ_contact_author_email liliya@u.arizona.edu
_publ_contact_author_fax 520-621-9300
_publ_contact_author_name 'Liliya Yatsunyk'
_publ_contact_author_phone 520-621-9697
_publ_section_title
;
 Structural, NMR, and EPR Studies of S=1/2 and S=3/2 Fe(III)
 Bis(4-Cyanopyridine) Complexes of Dodecasubstituted Porphyrins
;
_journal_name_full 'Inorganic Chemistry'
_journal_page_first 757
_journal_page_last 777
_journal_paper_doi 10.1021/ic035010q
_journal_volume 43
_journal_year 2004
_chemical_formula_analytical 'Fe N8 C64 H52'
_chemical_formula_iupac '[Fe N8 C64 H52](Cl O4) * (C H Cl3)'
_chemical_formula_structural
; 
[Fe (N4 C52 H44) (N4 C12 H8)]+ (Cl O4)- (C H Cl3) 
;
_chemical_formula_sum 'C65 H53 Cl4 Fe N8 O4'
_chemical_formula_weight 1207.80
_chemical_name_common '[FeOMTPP(4-CNPy)2]ClO4'
_chemical_name_systematic
; 
 bis{4-cyanopyridine}octamethyltetraphenylporphinato 
Iron(III) perchlorate 
;
_space_group_IT_number 14
_symmetry_cell_setting monoclinic
_symmetry_space_group_name_Hall '-P 2yn'
_symmetry_space_group_name_H-M 'P 1 21/n 1'
_atom_sites_solution_hydrogens geom
_atom_sites_solution_primary direct
_atom_sites_solution_secondary difmap
_audit_creation_method SHELXL-97
_cell_angle_alpha 90.00
_cell_angle_beta 98.505(3)
_cell_angle_gamma 90.00
_cell_formula_units_Z 4
_cell_length_a 14.7529(16)
_cell_length_b 23.115(3)
_cell_length_c 17.3580(19)
_cell_measurement_reflns_used 6249
_cell_measurement_temperature 170(2)
_cell_measurement_theta_max 21.4345
_cell_measurement_theta_min 2.248
_cell_volume 5854.2(12)
_computing_cell_refinement 'Bruker SMART'
_computing_data_collection 'Bruker SMART'
_computing_data_reduction 'Bruker SHELXTL'
_computing_molecular_graphics 'Bruker SHELXTL'
_computing_publication_material 'Bruker SHELXTL'
_computing_structure_refinement 'Brucker SHELXL-97 (Sheldrick, 1997)'
_computing_structure_solution 'Brucker SHELXS-97 (Sheldrick, 1990)'
_diffrn_ambient_temperature 170(2)
_diffrn_measured_fraction_theta_full 0.996
_diffrn_measured_fraction_theta_max 0.996
_diffrn_measurement_device_type 'CCD area detector'
_diffrn_measurement_method 'phi and omega scans'
_diffrn_radiation_monochromator graphite
_diffrn_radiation_source 'fine-focus sealed tube'
_diffrn_radiation_type MoK\a
_diffrn_radiation_wavelength 0.71073
_diffrn_reflns_av_R_equivalents 0.0925
_diffrn_reflns_av_sigmaI/netI 0.0776
_diffrn_reflns_limit_h_max 18
_diffrn_reflns_limit_h_min -18
_diffrn_reflns_limit_k_max 29
_diffrn_reflns_limit_k_min -29
_diffrn_reflns_limit_l_max 22
_diffrn_reflns_limit_l_min -22
_diffrn_reflns_number 68928
_diffrn_reflns_theta_full 27.03
_diffrn_reflns_theta_max 27.03
_diffrn_reflns_theta_min 1.48
_diffrn_standards_decay_% 0.0
_diffrn_standards_interval_count 1818
_diffrn_standards_number 79
_exptl_absorpt_coefficient_mu 0.497
_exptl_absorpt_correction_T_max 0.9292
_exptl_absorpt_correction_T_min 0.8532
_exptl_absorpt_correction_type multi-scan
_exptl_absorpt_process_details 'SADABS (Sheldrick, 2002)'
_exptl_crystal_colour 'dark purple'
_exptl_crystal_density_diffrn 1.370
_exptl_crystal_density_method 'not measured'
_exptl_crystal_description block
_exptl_crystal_F_000 2500
_exptl_crystal_size_max 0.33
_exptl_crystal_size_mid 0.25
_exptl_crystal_size_min 0.15
_refine_diff_density_max 0.562
_refine_diff_density_min -0.426
_refine_diff_density_rms 0.071
_refine_ls_extinction_method none
_refine_ls_goodness_of_fit_ref 1.007
_refine_ls_hydrogen_treatment mixed
_refine_ls_matrix_type full
_refine_ls_number_parameters 773
_refine_ls_number_reflns 12736
_refine_ls_number_restraints 12
_refine_ls_restrained_S_all 1.008
_refine_ls_R_factor_all 0.1142
_refine_ls_R_factor_gt 0.0555
_refine_ls_shift/su_max 0.001
_refine_ls_shift/su_mean 0.000
_refine_ls_structure_factor_coef Fsqd
_refine_ls_weighting_details 'calc w=1/[\s^2^(Fo^2^)+(0.0652P)^2^+2.9656P] where P=(Fo^2^+2Fc^2^)/3'
_refine_ls_weighting_scheme calc
_refine_ls_wR_factor_gt 0.1207
_refine_ls_wR_factor_ref 0.1458
_reflns_number_gt 7641
_reflns_number_total 12736
_reflns_threshold_expression >2sigma(I)
_cod_data_source_file ic035010qsi20030827_074728.cif
_cod_data_source_block sad2
_cod_depositor_comments
;
The following automatic conversions were performed:
'_symmetry_cell_setting' value 'Monoclinic' changed to 'monoclinic'
according to '/home/saulius/struct/CIF-dictionaries/cif_core.dic'
dictionary named 'cif_core.dic' version 2.4.1 from 2010-06-29.

Automatic conversion script
Id: cif_fix_enum 1527 2010-12-29 10:47:43Z saulius 

The following automatic conversions were performed:
'_symmetry_space_group_number' data item was removed -- it should
have been renamed to '_space_group_IT_number' as specified in the
replacement file
'/home/antanas/src/cod-tools/trunk/data/replacement-values/replacement_tags.lst',
but the replacement data item was already present in the data block
and had the same value as the '_symmetry_space_group_number' data
item.

Automatic conversion script
Id: cif_correct_tags 4998 2017-03-02 13:24:31Z antanas 
;
_cod_original_cell_volume 5854.2(11)
_cod_original_sg_symbol_Hall P2(1)/n
_cod_database_code 4310450

loop_
_symmetry_equiv_pos_as_xyz
'x, y, z'
'-x+1/2, y+1/2, -z+1/2'
'-x, -y, -z'
'x-1/2, -y-1/2, z-1/2'

loop_
_atom_site_label
_atom_site_type_symbol
_atom_site_fract_x
_atom_site_fract_y
_atom_site_fract_z
_atom_site_U_iso_or_equiv
_atom_site_adp_type
_atom_site_occupancy
_atom_site_symmetry_multiplicity
_atom_site_calc_flag
_atom_site_refinement_flags
_atom_site_disorder_assembly
_atom_site_disorder_group
Fe1 Fe 0.61219(3) 0.366430(17) 0.75575(2) 0.01966(11) Uani 1 1 d . . .
N1 N 0.59778(15) 0.36290(10) 0.86727(13) 0.0211(5) Uani 1 1 d . . .
N2 N 0.69915(16) 0.43091(10) 0.77658(14) 0.0234(5) Uani 1 1 d . . .
N3 N 0.61950(16) 0.37219(10) 0.64328(13) 0.0221(5) Uani 1 1 d . . .
N4 N 0.53495(15) 0.29684(10) 0.73576(13) 0.0208(5) Uani 1 1 d . . .
N5 N 0.49009(16) 0.42333(10) 0.73848(14) 0.0259(6) Uani 1 1 d . . .
N6 N 0.1967(3) 0.56075(18) 0.6829(2) 0.0785(12) Uani 1 1 d . . .
N7 N 0.73174(17) 0.30284(11) 0.76736(14) 0.0298(6) Uani 1 1 d . . .
N8 N 0.9174(3) 0.1121(2) 0.7131(3) 0.1026(17) Uani 1 1 d . . .
C1 C 0.52261(18) 0.33746(12) 0.89353(16) 0.0215(6) Uani 1 1 d . . .
C2 C 0.5020(2) 0.36839(13) 0.96177(17) 0.0271(7) Uani 1 1 d . . .
C3 C 0.5691(2) 0.40859(13) 0.98018(17) 0.0269(7) Uani 1 1 d . . .
C4 C 0.62954(19) 0.40486(12) 0.92131(16) 0.0236(6) Uani 1 1 d . . .
C5 C 0.7098(2) 0.43624(12) 0.91778(17) 0.0256(7) Uani 1 1 d . . .
C6 C 0.7484(2) 0.44264(12) 0.84974(18) 0.0253(7) Uani 1 1 d . . .
C7 C 0.8349(2) 0.46872(13) 0.84074(19) 0.0284(7) Uani 1 1 d . . .
C8 C 0.8344(2) 0.47810(12) 0.76313(19) 0.0295(7) Uani 1 1 d . . .
C9 C 0.7488(2) 0.45523(12) 0.72294(18) 0.0249(7) Uani 1 1 d . . .
C10 C 0.7156(2) 0.45792(12) 0.64354(18) 0.0262(7) Uani 1 1 d . . .
C11 C 0.6459(2) 0.42191(12) 0.60737(17) 0.0247(7) Uani 1 1 d . . .
C12 C 0.6015(2) 0.42329(13) 0.52769(17) 0.0278(7) Uani 1 1 d . . .
C13 C 0.5543(2) 0.37272(13) 0.51354(17) 0.0268(7) Uani 1 1 d . . .
C14 C 0.56797(19) 0.33986(13) 0.58541(17) 0.0228(6) Uani 1 1 d . . .
C15 C 0.54168(19) 0.28266(12) 0.59764(17) 0.0227(6) Uani 1 1 d . . .
C16 C 0.53772(18) 0.26059(12) 0.67227(16) 0.0205(6) Uani 1 1 d . . .
C17 C 0.52146(19) 0.20181(12) 0.69342(17) 0.0244(7) Uani 1 1 d . . .
C18 C 0.49855(19) 0.20335(12) 0.76724(17) 0.0234(6) Uani 1 1 d . . .
C19 C 0.50550(18) 0.26278(12) 0.79266(17) 0.0210(6) Uani 1 1 d . . .
C20 C 0.48388(19) 0.28601(12) 0.86227(17) 0.0234(6) Uani 1 1 d . . .
C21 C 0.4210(2) 0.35902(15) 1.0034(2) 0.0404(9) Uani 1 1 d . . .
H21A H 0.4105 0.3939 1.0330 0.061 Uiso 1 1 calc R . .
H21B H 0.4331 0.3262 1.0391 0.061 Uiso 1 1 calc R . .
H21C H 0.3666 0.3509 0.9653 0.061 Uiso 1 1 calc R . .
C31 C 0.5745(2) 0.44950(14) 1.04792(18) 0.0370(8) Uani 1 1 d . . .
H31A H 0.5145 0.4519 1.0655 0.056 Uiso 1 1 calc R . .
H31B H 0.5925 0.4880 1.0318 0.056 Uiso 1 1 calc R . .
H31C H 0.6201 0.4354 1.0906 0.056 Uiso 1 1 calc R . .
C51 C 0.7541(2) 0.46744(14) 0.98937(19) 0.0324(8) Uani 1 1 d . . .
C52 C 0.7898(2) 0.43645(17) 1.05591(19) 0.0424(9) Uani 1 1 d . . .
H52A H 0.7876 0.3954 1.0554 0.051 Uiso 1 1 calc R . .
C53 C 0.8281(3) 0.4652(2) 1.1224(2) 0.0591(12) Uani 1 1 d . . .
H53A H 0.8527 0.4439 1.1674 0.071 Uiso 1 1 calc R . .
C54 C 0.8309(3) 0.5248(2) 1.1237(3) 0.0713(15) Uani 1 1 d . . .
H54A H 0.8564 0.5445 1.1699 0.086 Uiso 1 1 calc R . .
C55 C 0.7967(3) 0.5558(2) 1.0580(3) 0.0651(13) Uani 1 1 d . . .
H55A H 0.7991 0.5969 1.0588 0.078 Uiso 1 1 calc R . .
C56 C 0.7588(2) 0.52714(15) 0.9909(2) 0.0449(9) Uani 1 1 d . . .
H56A H 0.7358 0.5487 0.9456 0.054 Uiso 1 1 calc R . .
C71 C 0.9155(2) 0.47976(15) 0.9034(2) 0.0387(8) Uani 1 1 d . . .
H71A H 0.9726 0.4723 0.8825 0.058 Uiso 1 1 calc R . .
H71B H 0.9119 0.4540 0.9477 0.058 Uiso 1 1 calc R . .
H71C H 0.9145 0.5201 0.9206 0.058 Uiso 1 1 calc R . .
C81 C 0.9131(2) 0.50282(15) 0.7277(2) 0.0436(9) Uani 1 1 d . . .
H81A H 0.9619 0.5148 0.7693 0.065 Uiso 1 1 calc R . .
H81B H 0.8920 0.5364 0.6955 0.065 Uiso 1 1 calc R . .
H81C H 0.9368 0.4734 0.6953 0.065 Uiso 1 1 calc R . .
C101 C 0.7586(2) 0.50024(13) 0.59427(18) 0.0317(7) Uani 1 1 d . . .
C102 C 0.7420(3) 0.55863(14) 0.5997(2) 0.0455(10) Uani 1 1 d . . .
H10A H 0.7034 0.5722 0.6351 0.055 Uiso 1 1 calc R . .
C103 C 0.7812(3) 0.59778(17) 0.5538(2) 0.0612(12) Uani 1 1 d . . .
H10B H 0.7688 0.6379 0.5577 0.073 Uiso 1 1 calc R . .
C104 C 0.8375(3) 0.57917(18) 0.5032(2) 0.0630(13) Uani 1 1 d . . .
H10C H 0.8648 0.6062 0.4725 0.076 Uiso 1 1 calc R . .
C105 C 0.8544(3) 0.52108(19) 0.4971(2) 0.0573(11) Uani 1 1 d . . .
H10D H 0.8935 0.5079 0.4618 0.069 Uiso 1 1 calc R . .
C106 C 0.8149(2) 0.48152(16) 0.5420(2) 0.0433(9) Uani 1 1 d . . .
H10E H 0.8264 0.4414 0.5370 0.052 Uiso 1 1 calc R . .
C121 C 0.6016(3) 0.47164(15) 0.46941(19) 0.0411(9) Uani 1 1 d . . .
H12A H 0.5462 0.4692 0.4307 0.062 Uiso 1 1 calc R . .
H12B H 0.6559 0.4682 0.4433 0.062 Uiso 1 1 calc R . .
H12C H 0.6029 0.5089 0.4964 0.062 Uiso 1 1 calc R . .
C131 C 0.4951(2) 0.35714(15) 0.43825(19) 0.0411(9) Uani 1 1 d . . .
H13A H 0.4738 0.3926 0.4103 0.062 Uiso 1 1 calc R . .
H13B H 0.4422 0.3347 0.4493 0.062 Uiso 1 1 calc R . .
H13C H 0.5308 0.3340 0.4061 0.062 Uiso 1 1 calc R . .
C151 C 0.5136(2) 0.24465(13) 0.52900(17) 0.0278(7) Uani 1 1 d . . .
C152 C 0.5755(2) 0.22902(14) 0.47989(19) 0.0361(8) Uani 1 1 d . . .
H15A H 0.6371 0.2421 0.4904 0.043 Uiso 1 1 calc R . .
C153 C 0.5480(3) 0.19434(15) 0.4154(2) 0.0482(10) Uani 1 1 d . . .
H15B H 0.5906 0.1841 0.3817 0.058 Uiso 1 1 calc R . .
C154 C 0.4592(3) 0.17475(15) 0.4004(2) 0.0526(11) Uani 1 1 d . . .
H15C H 0.4407 0.1509 0.3564 0.063 Uiso 1 1 calc R . .
C155 C 0.3974(3) 0.18941(16) 0.4484(2) 0.0501(10) Uani 1 1 d . . .
H15D H 0.3362 0.1756 0.4378 0.060 Uiso 1 1 calc R . .
C156 C 0.4239(2) 0.22435(15) 0.5126(2) 0.0400(8) Uani 1 1 d . . .
H15E H 0.3806 0.2345 0.5457 0.048 Uiso 1 1 calc R . .
C171 C 0.5344(2) 0.14798(13) 0.6480(2) 0.0362(8) Uani 1 1 d . . .
H17A H 0.5598 0.1173 0.6838 0.054 Uiso 1 1 calc R . .
H17B H 0.5766 0.1560 0.6107 0.054 Uiso 1 1 calc R . .
H17C H 0.4751 0.1355 0.6198 0.054 Uiso 1 1 calc R . .
C181 C 0.4781(2) 0.15132(13) 0.8139(2) 0.0337(8) Uani 1 1 d . . .
H18A H 0.4775 0.1165 0.7816 0.051 Uiso 1 1 calc R . .
H18B H 0.4181 0.1561 0.8309 0.051 Uiso 1 1 calc R . .
H18C H 0.5254 0.1474 0.8596 0.051 Uiso 1 1 calc R . .
C201 C 0.4156(2) 0.25334(12) 0.90154(17) 0.0263(7) Uani 1 1 d . . .
C202 C 0.3253(2) 0.25070(14) 0.86485(19) 0.0329(8) Uani 1 1 d . . .
H20A H 0.3071 0.2722 0.8185 0.039 Uiso 1 1 calc R . .
C203 C 0.2615(2) 0.21699(16) 0.8954(2) 0.0435(9) Uani 1 1 d . . .
H20B H 0.1999 0.2153 0.8700 0.052 Uiso 1 1 calc R . .
C204 C 0.2881(2) 0.18592(15) 0.9630(2) 0.0452(9) Uani 1 1 d . . .
H20C H 0.2447 0.1625 0.9838 0.054 Uiso 1 1 calc R . .
C205 C 0.3764(3) 0.18864(15) 1.0000(2) 0.0414(9) Uani 1 1 d . . .
H20D H 0.3943 0.1675 1.0467 0.050 Uiso 1 1 calc R . .
C206 C 0.4400(2) 0.22252(13) 0.96905(18) 0.0316(7) Uani 1 1 d . . .
H20E H 0.5013 0.2244 0.9950 0.038 Uiso 1 1 calc R . .
C301 C 0.4951(2) 0.47924(14) 0.75566(19) 0.0355(8) Uani 1 1 d . . .
H30A H 0.5532 0.4949 0.7763 0.043 Uiso 1 1 calc R . .
C302 C 0.4211(3) 0.51555(15) 0.7453(2) 0.0422(9) Uani 1 1 d . . .
H30B H 0.4279 0.5553 0.7586 0.051 Uiso 1 1 calc R . .
C303 C 0.3362(2) 0.49349(15) 0.71522(19) 0.0358(8) Uani 1 1 d . . .
C304 C 0.3293(2) 0.43577(15) 0.6974(2) 0.0514(10) Uani 1 1 d . . .
H30C H 0.2719 0.4191 0.6769 0.062 Uiso 1 1 calc R . .
C305 C 0.4077(2) 0.40253(15) 0.7100(2) 0.0487(10) Uani 1 1 d . . .
H30D H 0.4026 0.3625 0.6978 0.058 Uiso 1 1 calc R . .
C306 C 0.2579(3) 0.53122(17) 0.6981(2) 0.0483(10) Uani 1 1 d . . .
C401 C 0.7938(2) 0.30452(15) 0.7186(2) 0.0389(8) Uani 1 1 d . . .
H40A H 0.8015 0.3397 0.6919 0.047 Uiso 1 1 calc R . .
C402 C 0.8471(2) 0.25795(16) 0.7050(2) 0.0462(9) Uani 1 1 d . . .
H40B H 0.8912 0.2610 0.6705 0.055 Uiso 1 1 calc R . .
C403 C 0.8349(3) 0.20671(17) 0.7426(2) 0.0479(10) Uani 1 1 d . . .
C404 C 0.7736(3) 0.20483(16) 0.7949(2) 0.0477(10) Uani 1 1 d . . .
H40C H 0.7650 0.1702 0.8225 0.057 Uiso 1 1 calc R . .
C405 C 0.7251(2) 0.25366(15) 0.80658(19) 0.0350(8) Uani 1 1 d . . .
H40D H 0.6847 0.2526 0.8444 0.042 Uiso 1 1 calc R . .
C406 C 0.8826(3) 0.1544(2) 0.7258(3) 0.0725(14) Uani 1 1 d . . .
Cl1 Cl 0.07317(7) 0.36492(4) 0.69493(5) 0.0475(2) Uani 1 1 d . . .
O1 O 0.1457(2) 0.33887(15) 0.74776(18) 0.0818(10) Uani 1 1 d . . .
O2 O -0.0085(2) 0.36834(16) 0.7280(2) 0.1002(12) Uani 1 1 d . . .
O3 O 0.0592(3) 0.33338(14) 0.62433(18) 0.0907(11) Uani 1 1 d . . .
O4 O 0.1011(2) 0.42256(12) 0.67821(18) 0.0672(8) Uani 1 1 d . . .
C22 C 0.1849(5) 0.2258(4) 0.6361(4) 0.063(2) Uani 0.765(3) 1 d PD A 1
H22A H 0.1777 0.2664 0.6541 0.075 Uiso 0.765(3) 1 calc PR A 1
Cl2 Cl 0.09618(11) 0.18381(7) 0.66459(10) 0.0732(6) Uani 0.765(3) 1 d PD A 1
Cl3 Cl 0.18056(7) 0.22691(5) 0.53253(7) 0.0697(3) Uani 0.765(3) 1 d PD A 1
Cl4 Cl 0.29154(13) 0.20032(15) 0.67980(11) 0.1130(11) Uani 0.765(3) 1 d PD A 1
C23 C 0.1997(18) 0.2430(9) 0.6314(11) 0.12(2) Uani 0.235(3) 1 d PD A 2
H23A H 0.1439 0.2603 0.6487 0.147 Uiso 0.235(3) 1 calc PR A 2
Cl5 Cl 0.2301(9) 0.1788(3) 0.6802(5) 0.119(4) Uani 0.235(3) 1 d PD A 2
Cl6 Cl 0.2906(3) 0.2913(2) 0.6432(3) 0.076(2) Uani 0.235(3) 1 d PD A 2
Cl7 Cl 0.18056(7) 0.22691(5) 0.53253(7) 0.0697(3) Uani 0.235(3) 1 d PD A 2

loop_
_atom_site_aniso_label
_atom_site_aniso_U_11
_atom_site_aniso_U_22
_atom_site_aniso_U_33
_atom_site_aniso_U_23
_atom_site_aniso_U_13
_atom_site_aniso_U_12
Fe1 0.0208(2) 0.0183(2) 0.0200(2) 0.00049(18) 0.00348(16) -0.00036(17)
N1 0.0207(12) 0.0215(13) 0.0210(13) 0.0012(10) 0.0028(10) 0.0008(10)
N2 0.0234(13) 0.0232(13) 0.0241(14) 0.0005(11) 0.0048(11) -0.0015(10)
N3 0.0256(13) 0.0191(13) 0.0223(13) -0.0003(10) 0.0063(10) -0.0009(10)
N4 0.0217(12) 0.0200(12) 0.0204(13) -0.0002(10) 0.0025(10) -0.0013(10)
N5 0.0290(14) 0.0263(14) 0.0224(14) 0.0012(11) 0.0036(11) -0.0034(11)
N6 0.071(3) 0.083(3) 0.083(3) 0.002(2) 0.017(2) 0.039(2)
N7 0.0318(15) 0.0328(15) 0.0248(14) -0.0021(12) 0.0042(12) -0.0058(12)
N8 0.125(4) 0.084(3) 0.109(4) 0.039(3) 0.050(3) 0.062(3)
C1 0.0202(15) 0.0231(16) 0.0205(16) 0.0040(12) 0.0007(12) 0.0046(12)
C2 0.0284(16) 0.0291(17) 0.0240(16) 0.0009(14) 0.0050(13) 0.0040(14)
C3 0.0323(17) 0.0245(16) 0.0233(17) 0.0003(13) 0.0016(13) 0.0037(13)
C4 0.0267(16) 0.0229(16) 0.0202(16) 0.0018(12) 0.0007(13) 0.0007(12)
C5 0.0280(16) 0.0211(16) 0.0258(17) 0.0011(13) -0.0019(13) 0.0033(12)
C6 0.0251(16) 0.0196(15) 0.0301(18) -0.0003(13) 0.0007(13) -0.0013(12)
C7 0.0260(16) 0.0217(16) 0.0367(19) -0.0035(14) 0.0022(14) -0.0018(12)
C8 0.0296(17) 0.0181(16) 0.042(2) -0.0043(14) 0.0100(15) -0.0023(13)
C9 0.0273(16) 0.0158(15) 0.0337(18) -0.0023(13) 0.0111(14) -0.0039(12)
C10 0.0299(17) 0.0207(16) 0.0307(18) -0.0003(13) 0.0132(14) 0.0012(12)
C11 0.0305(17) 0.0199(16) 0.0257(17) 0.0020(13) 0.0112(13) 0.0021(13)
C12 0.0332(17) 0.0263(17) 0.0256(17) 0.0055(13) 0.0100(14) 0.0041(13)
C13 0.0281(16) 0.0294(17) 0.0236(16) 0.0018(13) 0.0064(13) 0.0049(13)
C14 0.0208(15) 0.0261(16) 0.0221(16) -0.0011(13) 0.0047(12) 0.0012(12)
C15 0.0196(15) 0.0252(16) 0.0237(16) -0.0010(13) 0.0041(12) -0.0004(12)
C16 0.0177(14) 0.0213(15) 0.0222(16) -0.0040(12) 0.0020(12) -0.0014(11)
C17 0.0223(15) 0.0225(16) 0.0280(17) -0.0023(13) 0.0029(13) -0.0006(12)
C18 0.0228(15) 0.0186(15) 0.0287(17) 0.0012(13) 0.0039(13) -0.0033(12)
C19 0.0175(14) 0.0206(15) 0.0246(16) 0.0015(12) 0.0021(12) -0.0003(11)
C20 0.0224(15) 0.0233(16) 0.0245(16) 0.0040(13) 0.0030(12) 0.0049(12)
C21 0.039(2) 0.048(2) 0.038(2) -0.0109(17) 0.0163(16) -0.0053(16)
C31 0.045(2) 0.039(2) 0.0283(19) -0.0089(15) 0.0102(15) -0.0033(16)
C51 0.0260(17) 0.0376(19) 0.0328(19) -0.0109(15) 0.0013(14) -0.0024(14)
C52 0.037(2) 0.058(2) 0.030(2) -0.0073(17) -0.0030(15) 0.0052(17)
C53 0.039(2) 0.099(4) 0.037(2) -0.023(2) -0.0050(18) 0.009(2)
C54 0.037(2) 0.108(4) 0.065(3) -0.056(3) -0.006(2) -0.001(2)
C55 0.042(2) 0.061(3) 0.091(4) -0.045(3) 0.003(2) -0.007(2)
C56 0.035(2) 0.038(2) 0.060(3) -0.0149(19) 0.0029(18) -0.0045(16)
C71 0.0268(18) 0.039(2) 0.050(2) -0.0039(17) 0.0016(16) -0.0047(15)
C81 0.036(2) 0.042(2) 0.056(2) -0.0068(18) 0.0177(17) -0.0181(16)
C101 0.0434(19) 0.0278(18) 0.0265(18) -0.0006(14) 0.0133(15) -0.0106(14)
C102 0.075(3) 0.0298(19) 0.036(2) -0.0024(16) 0.0245(19) -0.0092(18)
C103 0.115(4) 0.031(2) 0.042(2) -0.0018(18) 0.027(2) -0.022(2)
C104 0.098(4) 0.052(3) 0.044(2) 0.001(2) 0.027(2) -0.040(2)
C105 0.067(3) 0.070(3) 0.043(2) -0.010(2) 0.034(2) -0.027(2)
C106 0.053(2) 0.038(2) 0.044(2) -0.0088(17) 0.0262(18) -0.0108(17)
C121 0.054(2) 0.039(2) 0.0305(19) 0.0125(16) 0.0060(16) -0.0027(17)
C131 0.050(2) 0.042(2) 0.0273(19) 0.0048(16) -0.0074(16) -0.0015(17)
C151 0.0357(18) 0.0266(17) 0.0210(16) -0.0014(13) 0.0035(14) -0.0034(13)
C152 0.044(2) 0.0354(19) 0.0302(19) -0.0037(15) 0.0090(16) -0.0004(15)
C153 0.079(3) 0.039(2) 0.029(2) -0.0078(16) 0.0160(19) 0.010(2)
C154 0.093(3) 0.031(2) 0.028(2) -0.0060(16) -0.009(2) -0.006(2)
C155 0.061(3) 0.046(2) 0.037(2) -0.0026(18) -0.0121(19) -0.0166(19)
C156 0.043(2) 0.041(2) 0.034(2) -0.0022(16) -0.0006(16) -0.0062(16)
C171 0.048(2) 0.0224(17) 0.039(2) -0.0070(14) 0.0103(16) -0.0011(14)
C181 0.0412(19) 0.0192(16) 0.043(2) 0.0023(14) 0.0123(16) -0.0006(14)
C201 0.0301(17) 0.0249(16) 0.0257(17) -0.0028(13) 0.0100(13) -0.0008(13)
C202 0.0277(17) 0.040(2) 0.0332(19) 0.0004(15) 0.0102(14) 0.0014(14)
C203 0.0276(18) 0.055(2) 0.049(2) -0.0008(19) 0.0117(17) -0.0064(16)
C204 0.042(2) 0.043(2) 0.056(3) 0.0012(19) 0.0248(19) -0.0130(17)
C205 0.052(2) 0.037(2) 0.039(2) 0.0100(16) 0.0176(18) -0.0027(17)
C206 0.0303(17) 0.0355(19) 0.0296(18) 0.0032(15) 0.0056(14) -0.0032(14)
C301 0.040(2) 0.0324(19) 0.0332(19) -0.0100(15) 0.0006(15) -0.0011(15)
C302 0.053(2) 0.034(2) 0.040(2) -0.0091(16) 0.0068(17) 0.0055(17)
C303 0.040(2) 0.039(2) 0.0305(19) 0.0061(15) 0.0127(16) 0.0123(16)
C304 0.0288(19) 0.036(2) 0.086(3) 0.009(2) -0.0017(19) 0.0026(16)
C305 0.036(2) 0.0277(19) 0.078(3) 0.0011(19) -0.0056(19) -0.0016(15)
C306 0.053(2) 0.051(2) 0.042(2) 0.0020(19) 0.0130(19) 0.017(2)
C401 0.039(2) 0.041(2) 0.039(2) 0.0064(16) 0.0141(16) -0.0025(16)
C402 0.041(2) 0.058(2) 0.044(2) 0.0090(19) 0.0195(18) 0.0142(18)
C403 0.050(2) 0.052(2) 0.042(2) 0.0164(19) 0.0104(18) 0.0204(19)
C404 0.051(2) 0.047(2) 0.046(2) 0.0237(18) 0.0117(19) 0.0168(18)
C405 0.0326(18) 0.046(2) 0.0267(18) 0.0085(16) 0.0067(14) 0.0016(15)
C406 0.087(3) 0.069(3) 0.068(3) 0.028(2) 0.036(3) 0.041(3)
Cl1 0.0535(6) 0.0541(6) 0.0364(5) -0.0026(4) 0.0113(4) -0.0072(5)
O1 0.087(2) 0.098(3) 0.054(2) 0.0060(18) -0.0107(17) 0.012(2)
O2 0.078(2) 0.101(3) 0.136(3) 0.041(2) 0.064(2) 0.000(2)
O3 0.135(3) 0.071(2) 0.054(2) -0.0219(17) -0.0273(19) 0.001(2)
O4 0.071(2) 0.0518(18) 0.084(2) -0.0033(16) 0.0296(17) -0.0136(15)
C22 0.037(4) 0.074(5) 0.071(5) -0.043(4) -0.013(3) 0.016(4)
Cl2 0.0728(11) 0.0640(10) 0.0821(12) -0.0058(8) 0.0094(8) -0.0072(8)
Cl3 0.0414(6) 0.0813(8) 0.0805(8) -0.0194(6) -0.0098(5) -0.0005(5)
Cl4 0.0526(11) 0.226(3) 0.0536(11) -0.0549(15) -0.0135(9) 0.0474(14)
C23 0.07(2) 0.08(2) 0.21(4) -0.11(2) 0.01(2) -0.020(16)
Cl5 0.196(11) 0.071(4) 0.102(6) -0.038(4) 0.062(7) -0.040(6)
Cl6 0.051(3) 0.089(4) 0.087(4) -0.048(3) 0.002(2) -0.012(3)
Cl7 0.0414(6) 0.0813(8) 0.0805(8) -0.0194(6) -0.0098(5) -0.0005(5)

loop_
_atom_type_symbol
_atom_type_description
_atom_type_scat_dispersion_real
_atom_type_scat_dispersion_imag
_atom_type_scat_source
C C 0.0033 0.0016 'International Tables Vol C Tables 4.2.6.8 and 6.1.1.4'
H H 0.0000 0.0000 'International Tables Vol C Tables 4.2.6.8 and 6.1.1.4'
N N 0.0061 0.0033 'International Tables Vol C Tables 4.2.6.8 and 6.1.1.4'
O O 0.0106 0.0060 'International Tables Vol C Tables 4.2.6.8 and 6.1.1.4'
Cl Cl 0.1484 0.1585 'International Tables Vol C Tables 4.2.6.8 and 6.1.1.4'
Fe Fe 0.3463 0.8444 'International Tables Vol C Tables 4.2.6.8 and 6.1.1.4'

loop_
_geom_angle_atom_site_label_1
_geom_angle_atom_site_label_2
_geom_angle_atom_site_label_3
_geom_angle
_geom_angle_site_symmetry_1
_geom_angle_site_symmetry_3
_geom_angle_publ_flag
N2 Fe1 N4 174.63(10) . . ?
N2 Fe1 N3 90.07(10) . . ?
N4 Fe1 N3 89.75(9) . . ?
N2 Fe1 N1 90.74(9) . . ?
N4 Fe1 N1 89.74(9) . . ?
N3 Fe1 N1 176.65(9) . . ?
N2 Fe1 N5 94.03(9) . . ?
N4 Fe1 N5 91.34(9) . . ?
N3 Fe1 N5 89.33(9) . . ?
N1 Fe1 N5 87.37(9) . . ?
N2 Fe1 N7 89.85(9) . . ?
N4 Fe1 N7 84.78(9) . . ?
N3 Fe1 N7 88.64(9) . . ?
N1 Fe1 N7 94.61(9) . . ?
N5 Fe1 N7 175.63(9) . . ?
C4 N1 C1 106.3(2) . . ?
C4 N1 Fe1 124.05(19) . . ?
C1 N1 Fe1 122.97(18) . . ?
C9 N2 C6 106.1(2) . . ?
C9 N2 Fe1 125.42(19) . . ?
C6 N2 Fe1 123.60(19) . . ?
C14 N3 C11 106.3(2) . . ?
C14 N3 Fe1 125.16(18) . . ?
C11 N3 Fe1 123.96(19) . . ?
C19 N4 C16 105.8(2) . . ?
C19 N4 Fe1 124.98(18) . . ?
C16 N4 Fe1 123.17(18) . . ?
C301 N5 C305 116.9(3) . . ?
C301 N5 Fe1 122.1(2) . . ?
C305 N5 Fe1 121.0(2) . . ?
C405 N7 C401 117.2(3) . . ?
C405 N7 Fe1 118.6(2) . . ?
C401 N7 Fe1 121.2(2) . . ?
N1 C1 C20 122.3(3) . . ?
N1 C1 C2 109.4(2) . . ?
C20 C1 C2 127.8(3) . . ?
C3 C2 C1 107.1(3) . . ?
C3 C2 C21 126.0(3) . . ?
C1 C2 C21 126.8(3) . . ?
C2 C3 C4 107.1(3) . . ?
C2 C3 C31 124.5(3) . . ?
C4 C3 C31 128.3(3) . . ?
N1 C4 C5 122.6(3) . . ?
N1 C4 C3 109.7(2) . . ?
C5 C4 C3 127.7(3) . . ?
C6 C5 C4 123.2(3) . . ?
C6 C5 C51 117.9(3) . . ?
C4 C5 C51 118.8(3) . . ?
C5 C6 N2 121.9(3) . . ?
C5 C6 C7 128.0(3) . . ?
N2 C6 C7 109.5(3) . . ?
C8 C7 C6 107.4(3) . . ?
C8 C7 C71 124.9(3) . . ?
C6 C7 C71 127.5(3) . . ?
C7 C8 C9 107.1(3) . . ?
C7 C8 C81 124.9(3) . . ?
C9 C8 C81 127.7(3) . . ?
N2 C9 C10 122.6(3) . . ?
N2 C9 C8 109.5(3) . . ?
C10 C9 C8 127.8(3) . . ?
C9 C10 C11 123.0(3) . . ?
C9 C10 C101 118.4(3) . . ?
C11 C10 C101 118.5(3) . . ?
N3 C11 C10 121.8(3) . . ?
N3 C11 C12 109.3(3) . . ?
C10 C11 C12 128.2(3) . . ?
C13 C12 C11 107.5(3) . . ?
C13 C12 C121 124.4(3) . . ?
C11 C12 C121 128.0(3) . . ?
C12 C13 C14 106.9(3) . . ?
C12 C13 C131 125.2(3) . . ?
C14 C13 C131 127.7(3) . . ?
N3 C14 C15 122.2(3) . . ?
N3 C14 C13 109.5(2) . . ?
C15 C14 C13 128.2(3) . . ?
C16 C15 C14 122.2(3) . . ?
C16 C15 C151 118.7(3) . . ?
C14 C15 C151 119.0(3) . . ?
N4 C16 C15 121.6(2) . . ?
N4 C16 C17 110.0(2) . . ?
C15 C16 C17 127.7(3) . . ?
C18 C17 C16 106.7(2) . . ?
C18 C17 C171 125.4(3) . . ?
C16 C17 C171 127.7(3) . . ?
C17 C18 C19 107.1(2) . . ?
C17 C18 C181 125.3(3) . . ?
C19 C18 C181 127.4(3) . . ?
N4 C19 C20 122.2(3) . . ?
N4 C19 C18 109.8(2) . . ?
C20 C19 C18 127.9(3) . . ?
C1 C20 C19 122.0(3) . . ?
C1 C20 C201 121.1(3) . . ?
C19 C20 C201 116.9(3) . . ?
C2 C21 H21A 109.5 . . ?
C2 C21 H21B 109.5 . . ?
H21A C21 H21B 109.5 . . ?
C2 C21 H21C 109.5 . . ?
H21A C21 H21C 109.5 . . ?
H21B C21 H21C 109.5 . . ?
C3 C31 H31A 109.5 . . ?
C3 C31 H31B 109.5 . . ?
H31A C31 H31B 109.5 . . ?
C3 C31 H31C 109.5 . . ?
H31A C31 H31C 109.5 . . ?
H31B C31 H31C 109.5 . . ?
C56 C51 C52 119.0(3) . . ?
C56 C51 C5 120.7(3) . . ?
C52 C51 C5 120.3(3) . . ?
C53 C52 C51 120.2(4) . . ?
C53 C52 H52A 119.9 . . ?
C51 C52 H52A 119.9 . . ?
C54 C53 C52 120.2(4) . . ?
C54 C53 H53A 119.9 . . ?
C52 C53 H53A 119.9 . . ?
C53 C54 C55 120.1(4) . . ?
C53 C54 H54A 120.0 . . ?
C55 C54 H54A 120.0 . . ?
C54 C55 C56 119.9(4) . . ?
C54 C55 H55A 120.0 . . ?
C56 C55 H55A 120.0 . . ?
C51 C56 C55 120.5(4) . . ?
C51 C56 H56A 119.7 . . ?
C55 C56 H56A 119.7 . . ?
C7 C71 H71A 109.5 . . ?
C7 C71 H71B 109.5 . . ?
H71A C71 H71B 109.5 . . ?
C7 C71 H71C 109.5 . . ?
H71A C71 H71C 109.5 . . ?
H71B C71 H71C 109.5 . . ?
C8 C81 H81A 109.5 . . ?
C8 C81 H81B 109.5 . . ?
H81A C81 H81B 109.5 . . ?
C8 C81 H81C 109.5 . . ?
H81A C81 H81C 109.5 . . ?
H81B C81 H81C 109.5 . . ?
C102 C101 C106 118.7(3) . . ?
C102 C101 C10 120.3(3) . . ?
C106 C101 C10 120.9(3) . . ?
C101 C102 C103 120.4(3) . . ?
C101 C102 H10A 119.8 . . ?
C103 C102 H10A 119.8 . . ?
C104 C103 C102 120.6(4) . . ?
C104 C103 H10B 119.7 . . ?
C102 C103 H10B 119.7 . . ?
C103 C104 C105 119.6(3) . . ?
C103 C104 H10C 120.2 . . ?
C105 C104 H10C 120.2 . . ?
C104 C105 C106 120.3(4) . . ?
C104 C105 H10D 119.8 . . ?
C106 C105 H10D 119.8 . . ?
C105 C106 C101 120.3(3) . . ?
C105 C106 H10E 119.8 . . ?
C101 C106 H10E 119.8 . . ?
C12 C121 H12A 109.5 . . ?
C12 C121 H12B 109.5 . . ?
H12A C121 H12B 109.5 . . ?
C12 C121 H12C 109.5 . . ?
H12A C121 H12C 109.5 . . ?
H12B C121 H12C 109.5 . . ?
C13 C131 H13A 109.5 . . ?
C13 C131 H13B 109.5 . . ?
H13A C131 H13B 109.5 . . ?
C13 C131 H13C 109.5 . . ?
H13A C131 H13C 109.5 . . ?
H13B C131 H13C 109.5 . . ?
C152 C151 C156 118.6(3) . . ?
C152 C151 C15 121.0(3) . . ?
C156 C151 C15 120.4(3) . . ?
C151 C152 C153 120.4(3) . . ?
C151 C152 H15A 119.8 . . ?
C153 C152 H15A 119.8 . . ?
C154 C153 C152 120.1(3) . . ?
C154 C153 H15B 120.0 . . ?
C152 C153 H15B 120.0 . . ?
C155 C154 C153 120.4(3) . . ?
C155 C154 H15C 119.8 . . ?
C153 C154 H15C 119.8 . . ?
C154 C155 C156 120.1(4) . . ?
C154 C155 H15D 120.0 . . ?
C156 C155 H15D 120.0 . . ?
C155 C156 C151 120.5(3) . . ?
C155 C156 H15E 119.8 . . ?
C151 C156 H15E 119.8 . . ?
C17 C171 H17A 109.5 . . ?
C17 C171 H17B 109.5 . . ?
H17A C171 H17B 109.5 . . ?
C17 C171 H17C 109.5 . . ?
H17A C171 H17C 109.5 . . ?
H17B C171 H17C 109.5 . . ?
C18 C181 H18A 109.5 . . ?
C18 C181 H18B 109.5 . . ?
H18A C181 H18B 109.5 . . ?
C18 C181 H18C 109.5 . . ?
H18A C181 H18C 109.5 . . ?
H18B C181 H18C 109.5 . . ?
C206 C201 C202 118.7(3) . . ?
C206 C201 C20 122.6(3) . . ?
C202 C201 C20 118.4(3) . . ?
C203 C202 C201 120.6(3) . . ?
C203 C202 H20A 119.7 . . ?
C201 C202 H20A 119.7 . . ?
C204 C203 C202 119.5(3) . . ?
C204 C203 H20B 120.2 . . ?
C202 C203 H20B 120.2 . . ?
C205 C204 C203 120.5(3) . . ?
C205 C204 H20C 119.8 . . ?
C203 C204 H20C 119.8 . . ?
C204 C205 C206 119.7(3) . . ?
C204 C205 H20D 120.2 . . ?
C206 C205 H20D 120.2 . . ?
C201 C206 C205 121.0(3) . . ?
C201 C206 H20E 119.5 . . ?
C205 C206 H20E 119.5 . . ?
N5 C301 C302 123.5(3) . . ?
N5 C301 H30A 118.3 . . ?
C302 C301 H30A 118.3 . . ?
C301 C302 C303 119.0(3) . . ?
C301 C302 H30B 120.5 . . ?
C303 C302 H30B 120.5 . . ?
C304 C303 C302 118.6(3) . . ?
C304 C303 C306 120.7(3) . . ?
C302 C303 C306 120.6(3) . . ?
C303 C304 C305 118.3(3) . . ?
C303 C304 H30C 120.9 . . ?
C305 C304 H30C 120.9 . . ?
N5 C305 C304 123.8(3) . . ?
N5 C305 H30D 118.1 . . ?
C304 C305 H30D 118.1 . . ?
N6 C306 C303 178.4(4) . . ?
N7 C401 C402 123.3(3) . . ?
N7 C401 H40A 118.4 . . ?
C402 C401 H40A 118.4 . . ?
C401 C402 C403 118.3(3) . . ?
C401 C402 H40B 120.8 . . ?
C403 C402 H40B 120.8 . . ?
C404 C403 C402 119.1(3) . . ?
C404 C403 C406 119.6(4) . . ?
C402 C403 C406 121.3(3) . . ?
C405 C404 C403 118.8(3) . . ?
C405 C404 H40C 120.6 . . ?
C403 C404 H40C 120.6 . . ?
N7 C405 C404 123.2(3) . . ?
N7 C405 H40D 118.4 . . ?
C404 C405 H40D 118.4 . . ?
N8 C406 C403 177.5(6) . . ?
O2 Cl1 O3 110.9(2) . . ?
O2 Cl1 O1 111.4(2) . . ?
O3 Cl1 O1 109.7(2) . . ?
O2 Cl1 O4 108.52(19) . . ?
O3 Cl1 O4 108.2(2) . . ?
O1 Cl1 O4 108.0(2) . . ?
Cl4 C22 Cl2 110.6(5) . . ?
Cl4 C22 Cl3 109.8(4) . . ?
Cl2 C22 Cl3 111.9(4) . . ?
Cl4 C22 H22A 108.1 . . ?
Cl2 C22 H22A 108.1 . . ?
Cl3 C22 H22A 108.1 . . ?
Cl5 C23 Cl6 110.7(13) . . ?
Cl5 C23 H23A 111.2 . . ?
Cl6 C23 H23A 111.2 . . ?

loop_
_geom_bond_atom_site_label_1
_geom_bond_atom_site_label_2
_geom_bond_distance
_geom_bond_site_symmetry_2
_geom_bond_publ_flag
Fe1 N2 1.965(2) . ?
Fe1 N4 1.972(2) . ?
Fe1 N3 1.976(2) . ?
Fe1 N1 1.980(2) . ?
Fe1 N5 2.215(2) . ?
Fe1 N7 2.282(3) . ?
N1 C4 1.382(4) . ?
N1 C1 1.390(3) . ?
N2 C9 1.386(4) . ?
N2 C6 1.393(4) . ?
N3 C14 1.385(4) . ?
N3 C11 1.390(3) . ?
N4 C19 1.382(3) . ?
N4 C16 1.390(3) . ?
N5 C301 1.326(4) . ?
N5 C305 1.333(4) . ?
N6 C306 1.131(5) . ?
N7 C405 1.336(4) . ?
N7 C401 1.337(4) . ?
N8 C406 1.140(5) . ?
C1 C20 1.394(4) . ?
C1 C2 1.454(4) . ?
C2 C3 1.360(4) . ?
C2 C21 1.500(4) . ?
C3 C4 1.455(4) . ?
C3 C31 1.502(4) . ?
C4 C5 1.397(4) . ?
C5 C6 1.393(4) . ?
C5 C51 1.501(4) . ?
C6 C7 1.441(4) . ?
C7 C8 1.364(4) . ?
C7 C71 1.510(4) . ?
C8 C9 1.450(4) . ?
C8 C81 1.504(4) . ?
C9 C10 1.394(4) . ?
C10 C11 1.398(4) . ?
C10 C101 1.500(4) . ?
C11 C12 1.440(4) . ?
C12 C13 1.365(4) . ?
C12 C121 1.508(4) . ?
C13 C14 1.449(4) . ?
C13 C131 1.504(4) . ?
C14 C15 1.403(4) . ?
C15 C16 1.401(4) . ?
C15 C151 1.489(4) . ?
C16 C17 1.437(4) . ?
C17 C18 1.373(4) . ?
C17 C171 1.500(4) . ?
C18 C19 1.442(4) . ?
C18 C181 1.505(4) . ?
C19 C20 1.401(4) . ?
C20 C201 1.501(4) . ?
C21 H21A 0.9800 . ?
C21 H21B 0.9800 . ?
C21 H21C 0.9800 . ?
C31 H31A 0.9800 . ?
C31 H31B 0.9800 . ?
C31 H31C 0.9800 . ?
C51 C56 1.382(5) . ?
C51 C52 1.394(5) . ?
C52 C53 1.378(5) . ?
C52 H52A 0.9500 . ?
C53 C54 1.377(6) . ?
C53 H53A 0.9500 . ?
C54 C55 1.378(7) . ?
C54 H54A 0.9500 . ?
C55 C56 1.385(5) . ?
C55 H55A 0.9500 . ?
C56 H56A 0.9500 . ?
C71 H71A 0.9800 . ?
C71 H71B 0.9800 . ?
C71 H71C 0.9800 . ?
C81 H81A 0.9800 . ?
C81 H81B 0.9800 . ?
C81 H81C 0.9800 . ?
C101 C102 1.377(4) . ?
C101 C106 1.387(4) . ?
C102 C103 1.387(5) . ?
C102 H10A 0.9500 . ?
C103 C104 1.365(6) . ?
C103 H10B 0.9500 . ?
C104 C105 1.373(6) . ?
C104 H10C 0.9500 . ?
C105 C106 1.385(5) . ?
C105 H10D 0.9500 . ?
C106 H10E 0.9500 . ?
C121 H12A 0.9800 . ?
C121 H12B 0.9800 . ?
C121 H12C 0.9800 . ?
C131 H13A 0.9800 . ?
C131 H13B 0.9800 . ?
C131 H13C 0.9800 . ?
C151 C152 1.387(4) . ?
C151 C156 1.393(4) . ?
C152 C153 1.387(5) . ?
C152 H15A 0.9500 . ?
C153 C154 1.373(6) . ?
C153 H15B 0.9500 . ?
C154 C155 1.366(6) . ?
C154 H15C 0.9500 . ?
C155 C156 1.385(5) . ?
C155 H15D 0.9500 . ?
C156 H15E 0.9500 . ?
C171 H17A 0.9800 . ?
C171 H17B 0.9800 . ?
C171 H17C 0.9800 . ?
C181 H18A 0.9800 . ?
C181 H18B 0.9800 . ?
C181 H18C 0.9800 . ?
C201 C206 1.373(4) . ?
C201 C202 1.391(4) . ?
C202 C203 1.386(4) . ?
C202 H20A 0.9500 . ?
C203 C204 1.382(5) . ?
C203 H20B 0.9500 . ?
C204 C205 1.367(5) . ?
C204 H20C 0.9500 . ?
C205 C206 1.390(4) . ?
C205 H20D 0.9500 . ?
C206 H20E 0.9500 . ?
C301 C302 1.368(4) . ?
C301 H30A 0.9500 . ?
C302 C303 1.380(5) . ?
C302 H30B 0.9500 . ?
C303 C304 1.370(5) . ?
C303 C306 1.444(5) . ?
C304 C305 1.379(5) . ?
C304 H30C 0.9500 . ?
C305 H30D 0.9500 . ?
C401 C402 1.373(5) . ?
C401 H40A 0.9500 . ?
C402 C403 1.377(5) . ?
C402 H40B 0.9500 . ?
C403 C404 1.374(5) . ?
C403 C406 1.451(6) . ?
C404 C405 1.367(5) . ?
C404 H40C 0.9500 . ?
C405 H40D 0.9500 . ?
Cl1 O2 1.411(3) . ?
Cl1 O3 1.415(3) . ?
Cl1 O1 1.434(3) . ?
Cl1 O4 1.437(3) . ?
C22 Cl4 1.744(7) . ?
C22 Cl2 1.759(10) . ?
C22 Cl3 1.789(7) . ?
C22 H22A 1.0000 . ?
C23 Cl5 1.734(19) . ?
C23 Cl6 1.735(19) . ?
C23 H23A 1.0000 . ?

loop_
_geom_torsion_atom_site_label_1
_geom_torsion_atom_site_label_2
_geom_torsion_atom_site_label_3
_geom_torsion_atom_site_label_4
_geom_torsion
_geom_torsion_site_symmetry_1
_geom_torsion_site_symmetry_2
_geom_torsion_site_symmetry_3
_geom_torsion_site_symmetry_4
_geom_torsion_publ_flag
N2 Fe1 N1 C4 11.8(2) . . . . ?
N4 Fe1 N1 C4 -173.6(2) . . . . ?
N3 Fe1 N1 C4 -92.2(17) . . . . ?
N5 Fe1 N1 C4 -82.2(2) . . . . ?
N7 Fe1 N1 C4 101.7(2) . . . . ?
N2 Fe1 N1 C1 159.2(2) . . . . ?
N4 Fe1 N1 C1 -26.2(2) . . . . ?
N3 Fe1 N1 C1 55.2(17) . . . . ?
N5 Fe1 N1 C1 65.2(2) . . . . ?
N7 Fe1 N1 C1 -110.9(2) . . . . ?
N4 Fe1 N2 C9 78.4(11) . . . . ?
N3 Fe1 N2 C9 -9.7(2) . . . . ?
N1 Fe1 N2 C9 173.6(2) . . . . ?
N5 Fe1 N2 C9 -99.0(2) . . . . ?
N7 Fe1 N2 C9 78.9(2) . . . . ?
N4 Fe1 N2 C6 -73.4(11) . . . . ?
N3 Fe1 N2 C6 -161.5(2) . . . . ?
N1 Fe1 N2 C6 21.8(2) . . . . ?
N5 Fe1 N2 C6 109.2(2) . . . . ?
N7 Fe1 N2 C6 -72.9(2) . . . . ?
N2 Fe1 N3 C14 -175.6(2) . . . . ?
N4 Fe1 N3 C14 9.7(2) . . . . ?
N1 Fe1 N3 C14 -71.6(17) . . . . ?
N5 Fe1 N3 C14 -81.6(2) . . . . ?
N7 Fe1 N3 C14 94.5(2) . . . . ?
N2 Fe1 N3 C11 -23.0(2) . . . . ?
N4 Fe1 N3 C11 162.4(2) . . . . ?
N1 Fe1 N3 C11 81.0(17) . . . . ?
N5 Fe1 N3 C11 71.1(2) . . . . ?
N7 Fe1 N3 C11 -112.8(2) . . . . ?
N2 Fe1 N4 C19 86.5(11) . . . . ?
N3 Fe1 N4 C19 174.6(2) . . . . ?
N1 Fe1 N4 C19 -8.7(2) . . . . ?
N5 Fe1 N4 C19 -96.0(2) . . . . ?
N7 Fe1 N4 C19 86.0(2) . . . . ?
N2 Fe1 N4 C16 -62.2(11) . . . . ?
N3 Fe1 N4 C16 25.9(2) . . . . ?
N1 Fe1 N4 C16 -157.4(2) . . . . ?
N5 Fe1 N4 C16 115.2(2) . . . . ?
N7 Fe1 N4 C16 -62.8(2) . . . . ?
N2 Fe1 N5 C301 -10.4(2) . . . . ?
N4 Fe1 N5 C301 169.8(2) . . . . ?
N3 Fe1 N5 C301 -100.4(2) . . . . ?
N1 Fe1 N5 C301 80.1(2) . . . . ?
N7 Fe1 N5 C301 -162.8(11) . . . . ?
N2 Fe1 N5 C305 169.6(3) . . . . ?
N4 Fe1 N5 C305 -10.2(3) . . . . ?
N3 Fe1 N5 C305 79.5(3) . . . . ?
N1 Fe1 N5 C305 -99.9(3) . . . . ?
N7 Fe1 N5 C305 17.2(13) . . . . ?
N2 Fe1 N7 C405 137.6(2) . . . . ?
N4 Fe1 N7 C405 -42.5(2) . . . . ?
N3 Fe1 N7 C405 -132.3(2) . . . . ?
N1 Fe1 N7 C405 46.9(2) . . . . ?
N5 Fe1 N7 C405 -69.9(12) . . . . ?
N2 Fe1 N7 C401 -62.6(2) . . . . ?
N4 Fe1 N7 C401 117.4(3) . . . . ?
N3 Fe1 N7 C401 27.5(2) . . . . ?
N1 Fe1 N7 C401 -153.3(2) . . . . ?
N5 Fe1 N7 C401 89.9(12) . . . . ?
C4 N1 C1 C20 -167.1(3) . . . . ?
Fe1 N1 C1 C20 40.6(3) . . . . ?
C4 N1 C1 C2 5.6(3) . . . . ?
Fe1 N1 C1 C2 -146.67(19) . . . . ?
N1 C1 C2 C3 -5.3(3) . . . . ?
C20 C1 C2 C3 167.0(3) . . . . ?
N1 C1 C2 C21 173.4(3) . . . . ?
C20 C1 C2 C21 -14.3(5) . . . . ?
C1 C2 C3 C4 2.7(3) . . . . ?
C21 C2 C3 C4 -176.1(3) . . . . ?
C1 C2 C3 C31 -179.2(3) . . . . ?
C21 C2 C3 C31 2.1(5) . . . . ?
C1 N1 C4 C5 174.3(3) . . . . ?
Fe1 N1 C4 C5 -33.8(4) . . . . ?
C1 N1 C4 C3 -4.0(3) . . . . ?
Fe1 N1 C4 C3 147.9(2) . . . . ?
C2 C3 C4 N1 0.8(3) . . . . ?
C31 C3 C4 N1 -177.3(3) . . . . ?
C2 C3 C4 C5 -177.4(3) . . . . ?
C31 C3 C4 C5 4.5(5) . . . . ?
N1 C4 C5 C6 21.5(4) . . . . ?
C3 C4 C5 C6 -160.6(3) . . . . ?
N1 C4 C5 C51 -162.1(3) . . . . ?
C3 C4 C5 C51 15.9(4) . . . . ?
C4 C5 C6 N2 16.3(4) . . . . ?
C51 C5 C6 N2 -160.1(3) . . . . ?
C4 C5 C6 C7 -173.1(3) . . . . ?
C51 C5 C6 C7 10.4(5) . . . . ?
C9 N2 C6 C5 165.4(3) . . . . ?
Fe1 N2 C6 C5 -38.3(4) . . . . ?
C9 N2 C6 C7 -6.7(3) . . . . ?
Fe1 N2 C6 C7 149.7(2) . . . . ?
C5 C6 C7 C8 -165.5(3) . . . . ?
N2 C6 C7 C8 5.9(3) . . . . ?
C5 C6 C7 C71 19.1(5) . . . . ?
N2 C6 C7 C71 -169.5(3) . . . . ?
C6 C7 C8 C9 -2.7(3) . . . . ?
C71 C7 C8 C9 172.9(3) . . . . ?
C6 C7 C8 C81 -177.7(3) . . . . ?
C71 C7 C8 C81 -2.2(5) . . . . ?
C6 N2 C9 C10 -172.6(3) . . . . ?
Fe1 N2 C9 C10 31.6(4) . . . . ?
C6 N2 C9 C8 5.0(3) . . . . ?
Fe1 N2 C9 C8 -150.8(2) . . . . ?
C7 C8 C9 N2 -1.5(3) . . . . ?
C81 C8 C9 N2 173.4(3) . . . . ?
C7 C8 C9 C10 176.0(3) . . . . ?
C81 C8 C9 C10 -9.1(5) . . . . ?
N2 C9 C10 C11 -20.8(4) . . . . ?
C8 C9 C10 C11 162.0(3) . . . . ?
N2 C9 C10 C101 161.1(3) . . . . ?
C8 C9 C10 C101 -16.1(5) . . . . ?
C14 N3 C11 C10 -164.9(3) . . . . ?
Fe1 N3 C11 C10 38.2(4) . . . . ?
C14 N3 C11 C12 6.4(3) . . . . ?
Fe1 N3 C11 C12 -150.6(2) . . . . ?
C9 C10 C11 N3 -15.4(4) . . . . ?
C101 C10 C11 N3 162.7(3) . . . . ?
C9 C10 C11 C12 175.1(3) . . . . ?
C101 C10 C11 C12 -6.8(5) . . . . ?
N3 C11 C12 C13 -4.6(3) . . . . ?
C10 C11 C12 C13 165.9(3) . . . . ?
N3 C11 C12 C121 172.9(3) . . . . ?
C10 C11 C12 C121 -16.6(5) . . . . ?
C11 C12 C13 C14 1.0(3) . . . . ?
C121 C12 C13 C14 -176.7(3) . . . . ?
C11 C12 C13 C131 177.6(3) . . . . ?
C121 C12 C13 C131 -0.1(5) . . . . ?
C11 N3 C14 C15 169.8(3) . . . . ?
Fe1 N3 C14 C15 -33.5(4) . . . . ?
C11 N3 C14 C13 -5.8(3) . . . . ?
Fe1 N3 C14 C13 150.84(19) . . . . ?
C12 C13 C14 N3 3.0(3) . . . . ?
C131 C13 C14 N3 -173.5(3) . . . . ?
C12 C13 C14 C15 -172.3(3) . . . . ?
C131 C13 C14 C15 11.2(5) . . . . ?
N3 C14 C15 C16 21.8(4) . . . . ?
C13 C14 C15 C16 -163.4(3) . . . . ?
N3 C14 C15 C151 -160.6(3) . . . . ?
C13 C14 C15 C151 14.2(4) . . . . ?
C19 N4 C16 C15 163.4(2) . . . . ?
Fe1 N4 C16 C15 -42.8(3) . . . . ?
C19 N4 C16 C17 -7.6(3) . . . . ?
Fe1 N4 C16 C17 146.15(19) . . . . ?
C14 C15 C16 N4 17.8(4) . . . . ?
C151 C15 C16 N4 -159.8(3) . . . . ?
C14 C15 C16 C17 -172.9(3) . . . . ?
C151 C15 C16 C17 9.5(4) . . . . ?
N4 C16 C17 C18 6.7(3) . . . . ?
C15 C16 C17 C18 -163.6(3) . . . . ?
N4 C16 C17 C171 -168.4(3) . . . . ?
C15 C16 C17 C171 21.3(5) . . . . ?
C16 C17 C18 C19 -2.9(3) . . . . ?
C171 C17 C18 C19 172.3(3) . . . . ?
C16 C17 C18 C181 -178.3(3) . . . . ?
C171 C17 C18 C181 -3.0(5) . . . . ?
C16 N4 C19 C20 -172.3(3) . . . . ?
Fe1 N4 C19 C20 34.6(4) . . . . ?
C16 N4 C19 C18 5.7(3) . . . . ?
Fe1 N4 C19 C18 -147.4(2) . . . . ?
C17 C18 C19 N4 -1.7(3) . . . . ?
C181 C18 C19 N4 173.5(3) . . . . ?
C17 C18 C19 C20 176.2(3) . . . . ?
C181 C18 C19 C20 -8.6(5) . . . . ?
N1 C1 C20 C19 -13.2(4) . . . . ?
C2 C1 C20 C19 175.4(3) . . . . ?
N1 C1 C20 C201 167.7(3) . . . . ?
C2 C1 C20 C201 -3.6(4) . . . . ?
N4 C19 C20 C1 -26.0(4) . . . . ?
C18 C19 C20 C1 156.3(3) . . . . ?
N4 C19 C20 C201 153.1(3) . . . . ?
C18 C19 C20 C201 -24.6(4) . . . . ?
C6 C5 C51 C56 62.2(4) . . . . ?
C4 C5 C51 C56 -114.5(3) . . . . ?
C6 C5 C51 C52 -119.0(3) . . . . ?
C4 C5 C51 C52 64.4(4) . . . . ?
C56 C51 C52 C53 0.7(5) . . . . ?
C5 C51 C52 C53 -178.1(3) . . . . ?
C51 C52 C53 C54 0.5(6) . . . . ?
C52 C53 C54 C55 -1.1(6) . . . . ?
C53 C54 C55 C56 0.6(6) . . . . ?
C52 C51 C56 C55 -1.3(5) . . . . ?
C5 C51 C56 C55 177.6(3) . . . . ?
C54 C55 C56 C51 0.6(6) . . . . ?
C9 C10 C101 C102 -72.8(4) . . . . ?
C11 C10 C101 C102 109.0(4) . . . . ?
C9 C10 C101 C106 107.8(4) . . . . ?
C11 C10 C101 C106 -70.4(4) . . . . ?
C106 C101 C102 C103 -0.2(6) . . . . ?
C10 C101 C102 C103 -179.6(4) . . . . ?
C101 C102 C103 C104 -0.6(7) . . . . ?
C102 C103 C104 C105 0.8(7) . . . . ?
C103 C104 C105 C106 -0.2(7) . . . . ?
C104 C105 C106 C101 -0.7(6) . . . . ?
C102 C101 C106 C105 0.9(6) . . . . ?
C10 C101 C106 C105 -179.8(3) . . . . ?
C16 C15 C151 C152 -117.5(3) . . . . ?
C14 C15 C151 C152 64.8(4) . . . . ?
C16 C15 C151 C156 62.9(4) . . . . ?
C14 C15 C151 C156 -114.8(3) . . . . ?
C156 C151 C152 C153 0.6(5) . . . . ?
C15 C151 C152 C153 -179.0(3) . . . . ?
C151 C152 C153 C154 -0.7(5) . . . . ?
C152 C153 C154 C155 0.3(6) . . . . ?
C153 C154 C155 C156 0.2(6) . . . . ?
C154 C155 C156 C151 -0.2(5) . . . . ?
C152 C151 C156 C155 -0.2(5) . . . . ?
C15 C151 C156 C155 179.4(3) . . . . ?
C1 C20 C201 C206 -73.2(4) . . . . ?
C19 C20 C201 C206 107.7(3) . . . . ?
C1 C20 C201 C202 111.8(3) . . . . ?
C19 C20 C201 C202 -67.3(4) . . . . ?
C206 C201 C202 C203 -0.8(5) . . . . ?
C20 C201 C202 C203 174.4(3) . . . . ?
C201 C202 C203 C204 0.2(5) . . . . ?
C202 C203 C204 C205 0.5(5) . . . . ?
C203 C204 C205 C206 -0.5(5) . . . . ?
C202 C201 C206 C205 0.8(5) . . . . ?
C20 C201 C206 C205 -174.2(3) . . . . ?
C204 C205 C206 C201 -0.1(5) . . . . ?
C305 N5 C301 C302 -0.3(5) . . . . ?
Fe1 N5 C301 C302 179.7(3) . . . . ?
N5 C301 C302 C303 -0.2(5) . . . . ?
C301 C302 C303 C304 0.5(5) . . . . ?
C301 C302 C303 C306 -175.4(3) . . . . ?
C302 C303 C304 C305 -0.4(6) . . . . ?
C306 C303 C304 C305 175.6(4) . . . . ?
C301 N5 C305 C304 0.5(6) . . . . ?
Fe1 N5 C305 C304 -179.5(3) . . . . ?
C303 C304 C305 N5 -0.2(6) . . . . ?
C304 C303 C306 N6 -76(16) . . . . ?
C302 C303 C306 N6 100(16) . . . . ?
C405 N7 C401 C402 2.8(5) . . . . ?
Fe1 N7 C401 C402 -157.3(3) . . . . ?
N7 C401 C402 C403 1.0(6) . . . . ?
C401 C402 C403 C404 -3.2(6) . . . . ?
C401 C402 C403 C406 174.3(4) . . . . ?
C402 C403 C404 C405 1.5(6) . . . . ?
C406 C403 C404 C405 -176.0(4) . . . . ?
C401 N7 C405 C404 -4.7(5) . . . . ?
Fe1 N7 C405 C404 156.0(3) . . . . ?
C403 C404 C405 N7 2.6(6) . . . . ?
C404 C403 C406 N8 29(13) . . . . ?
C402 C403 C406 N8 -148(13) . . . . ?
